data_7707731
loop_
_publ_author_name
'Zhang, Hongyang'
'Wang, Haitao'
'Tanner, Kevin'
'Schlachter, Adrien'
'Chen, Zhao'
'Harvey, Pierre D.'
'Chen, Shuming'
'Wong, Wai-Yeung'

_publ_section_title
;
 New phosphorescent iridium(III) dipyrrinato complexes: synthesis,
 emission properties and their deep red to near-infrared OLEDs.
;
_journal_issue 30
_journal_name_full 'Dalton transactions (Cambridge, England : 2003)'
_journal_page_first 10629
_journal_page_last 10639
_journal_paper_doi 10.1039/d1dt01557e
_journal_volume 50
_journal_year 2021
_chemical_formula_moiety 'C35 H27 Ir N2 O2'
_chemical_formula_sum 'C35 H27 Ir N2 O2'
_chemical_formula_weight 699.78
_chemical_name_systematic Ir(piq)2(acac)
_space_group_crystal_system monoclinic
_space_group_IT_number 14
_space_group_name_Hall '-P 2ybc'
_space_group_name_H-M_alt 'P 1 21/c 1'
_atom_sites_solution_hydrogens mixed
_audit_creation_date 2019-12-14
_audit_creation_method
;
Olex2 1.3-alpha
(compiled Nov 21 2019 18:26:39 for OlexSys, GUI svn.r6003)
;
_audit_update_record
;
2020-05-23 deposited with the CCDC.	2021-06-28 downloaded from the CCDC.
;
_cell_angle_alpha 90
_cell_angle_beta 106.254(6)
_cell_angle_gamma 90
_cell_formula_units_Z 4
_cell_length_a 10.6958(6)
_cell_length_b 18.4049(12)
_cell_length_c 14.5378(9)
_cell_measurement_reflns_used 4466
_cell_measurement_temperature 293(2)
_cell_measurement_theta_max 26.6580
_cell_measurement_theta_min 2.9450
_cell_volume 2747.5(3)
_computing_cell_refinement 'CrysAlisPro 1.171.38.43f (Rigaku OD, 2015)'
_computing_data_collection 'CrysAlisPro 1.171.38.43f (Rigaku OD, 2015)'
_computing_data_reduction 'CrysAlisPro 1.171.38.43f (Rigaku OD, 2015)'
_computing_molecular_graphics 'Olex2 1.3-alpha (Dolomanov et al., 2009)'
_computing_publication_material 'Olex2 1.3-alpha (Dolomanov et al., 2009)'
_computing_structure_refinement 'SHELXL 2018/3 (Sheldrick, 2015)'
_computing_structure_solution 'SHELXT 2018/2 (Sheldrick, 2018)'
_diffrn_ambient_temperature 293(2)
_diffrn_detector 'CCD plate'
_diffrn_detector_area_resol_mean 5.2684
_diffrn_detector_type AtlasS2
_diffrn_measured_fraction_theta_full 0.998
_diffrn_measured_fraction_theta_max 0.998
_diffrn_measurement_details
;
List of Runs (angles in degrees, time in seconds):

  # Type    Start    End  Width  t~exp~   \w     \q     \k     \f   Frames
#--------------------------------------------------------------------------
  1  \w    -70.00  11.00   1.00    5.00    --  -11.59 -37.00 -60.00   81
  2  \w    -51.00  16.00   1.00    5.00    --  -11.59 -57.00-150.00   67
  3  \w    -82.00 -54.00   1.00    5.00    --  -11.59 -57.00-150.00   28
  4  \w    -15.00  11.00   1.00    5.00    --  -11.59 -99.00 150.00   26
;
_diffrn_measurement_device 'four-circle diffractometer'
_diffrn_measurement_device_type 'SuperNova, Dual, Cu at zero, AtlasS2'
_diffrn_measurement_method '\w scans'
_diffrn_orient_matrix_type 'CrysAlisPro convention (1999,Acta A55,543-557)'
_diffrn_orient_matrix_UB_11 -0.0467640000
_diffrn_orient_matrix_UB_12 0.0142981000
_diffrn_orient_matrix_UB_13 0.0214003000
_diffrn_orient_matrix_UB_21 -0.0025996000
_diffrn_orient_matrix_UB_22 -0.0339481000
_diffrn_orient_matrix_UB_23 0.0224744000
_diffrn_orient_matrix_UB_31 0.0507994000
_diffrn_orient_matrix_UB_32 0.0113728000
_diffrn_orient_matrix_UB_33 0.0402134000
_diffrn_radiation_monochromator mirror
_diffrn_radiation_probe x-ray
_diffrn_radiation_type 'Mo K\a'
_diffrn_radiation_wavelength 0.71073
_diffrn_reflns_av_R_equivalents 0.0392
_diffrn_reflns_av_unetI/netI 0.0542
_diffrn_reflns_Laue_measured_fraction_full 0.998
_diffrn_reflns_Laue_measured_fraction_max 0.998
_diffrn_reflns_limit_h_max 12
_diffrn_reflns_limit_h_min -12
_diffrn_reflns_limit_k_max 15
_diffrn_reflns_limit_k_min -21
_diffrn_reflns_limit_l_max 15
_diffrn_reflns_limit_l_min -17
_diffrn_reflns_number 12179
_diffrn_reflns_point_group_measured_fraction_full 0.998
_diffrn_reflns_point_group_measured_fraction_max 0.998
_diffrn_reflns_theta_full 24.998
_diffrn_reflns_theta_max 24.998
_diffrn_reflns_theta_min 1.983
_diffrn_source 'micro-focus sealed X-ray tube'
_diffrn_source_type 'SuperNova (Mo) X-ray Source'
_exptl_absorpt_coefficient_mu 4.895
_exptl_absorpt_correction_T_max 1.00000
_exptl_absorpt_correction_T_min 0.79299
_exptl_absorpt_correction_type multi-scan
_exptl_absorpt_process_details
;
CrysAlisPro 1.171.38.43f (Rigaku Oxford Diffraction, 2015)
Empirical absorption correction using spherical harmonics,
 implemented in SCALE3 ABSPACK scaling algorithm.
;
_exptl_crystal_colour red
_exptl_crystal_colour_primary red
_exptl_crystal_density_diffrn 1.692
_exptl_crystal_description block
_exptl_crystal_F_000 1376
_exptl_crystal_preparation Luminescent
_exptl_crystal_recrystallization_method 'Re-crystallisation from solvent'
_exptl_crystal_size_max 0.13
_exptl_crystal_size_mid 0.11
_exptl_crystal_size_min 0.1
_refine_diff_density_max 1.248
_refine_diff_density_min -0.762
_refine_diff_density_rms 0.128
_refine_ls_extinction_method none
_refine_ls_goodness_of_fit_ref 1.049
_refine_ls_hydrogen_treatment mixed
_refine_ls_matrix_type full
_refine_ls_number_parameters 367
_refine_ls_number_reflns 4829
_refine_ls_number_restraints 0
_refine_ls_restrained_S_all 1.049
_refine_ls_R_factor_all 0.0517
_refine_ls_R_factor_gt 0.0374
_refine_ls_shift/su_max 0.000
_refine_ls_shift/su_mean 0.000
_refine_ls_structure_factor_coef Fsqd
_refine_ls_weighting_details 'w=1/[\s^2^(Fo^2^)+(0.0356P)^2^] where P=(Fo^2^+2Fc^2^)/3'
_refine_ls_weighting_scheme calc
_refine_ls_wR_factor_gt 0.0757
_refine_ls_wR_factor_ref 0.0830
_reflns_Friedel_coverage 0.000
_reflns_number_gt 3925
_reflns_number_total 4829
_reflns_threshold_expression 'I > 2\s(I)'
_cod_data_source_file d1dt01557e2.cif
_cod_data_source_block xg1112
_cod_depositor_comments 'Adding full bibliography for 7707730--7707732.cif.'
_cod_database_code 7707731
_shelx_shelxl_version_number 2018/3
_shelx_space_group_comment
;
The symmetry employed for this shelxl refinement is uniquely defined
by the following loop, which should always be used as a source of
symmetry information in preference to the above space-group names.
They are only intended as comments.
;
_reflns_odcompleteness_completeness 99.48
_reflns_odcompleteness_iscentric 1
_reflns_odcompleteness_theta 26.32
_olex2_refinement_description
;
1. Fixed Uiso
 At 1.2 times of:
  All C(H) groups
 At 1.5 times of:
  All C(H,H,H) groups
2.a Aromatic/amide H refined with riding coordinates:
 C12(H12), C17(H17), C8(H8), C30(H30), C29(H29), C15(H15), C14(H14), C27(H27),
 C7(H7), C20(H20), C18(H18), C13(H13), C2(H2), C24(H24), C19(H19), C4(H4),
 C25(H25), C3(H3), C5(H5), C26(H26)
2.b Idealised Me refined as rotating group:
 C35(H35A,H35B,H35C), C31(H31A,H31B,H31C)
;
_olex2_submission_special_instructions 'No special instructions were received'
_oxdiff_exptl_absorpt_empirical_details
;
Empirical correction (ABSPACK) includes:
- Absorption correction using spherical harmonics
- Frame scaling
;
_oxdiff_exptl_absorpt_empirical_full_max 1.204
_oxdiff_exptl_absorpt_empirical_full_min 0.881

loop_
_space_group_symop_operation_xyz
'x, y, z'
'-x, y+1/2, -z+1/2'
'-x, -y, -z'
'x, -y-1/2, z-1/2'

loop_
_atom_site_label
_atom_site_type_symbol
_atom_site_fract_x
_atom_site_fract_y
_atom_site_fract_z
_atom_site_U_iso_or_equiv
_atom_site_adp_type
_atom_site_occupancy
_atom_site_site_symmetry_order
_atom_site_calc_flag
_atom_site_refinement_flags_posn
_atom_site_refinement_flags_adp
_atom_site_refinement_flags_occupancy
_atom_site_disorder_assembly
_atom_site_disorder_group
Ir1 Ir 0.31211(2) 0.27432(2) 0.48054(2) 0.03003(10) Uani 1 1 d . . . . .
O1 O 0.4150(3) 0.1958(2) 0.4179(3) 0.0412(10) Uani 1 1 d . . . . .
O2 O 0.2131(3) 0.1826(3) 0.5223(3) 0.0417(10) Uani 1 1 d . . . . .
N2 N 0.4675(4) 0.2734(3) 0.5998(3) 0.0332(12) Uani 1 1 d . . . . .
N1 N 0.1566(4) 0.2868(3) 0.3633(3) 0.0338(12) Uani 1 1 d . . . . .
C11 C 0.2068(4) 0.3427(3) 0.5320(3) 0.0281(13) Uani 1 1 d . . . . .
C16 C 0.4159(5) 0.3546(3) 0.4491(4) 0.0353(14) Uani 1 1 d . . . . .
C9 C 0.0601(5) 0.3320(3) 0.3698(3) 0.0312(13) Uani 1 1 d . . . . .
C22 C 0.5614(5) 0.3229(3) 0.6054(4) 0.0353(14) Uani 1 1 d . . . . .
C10 C 0.0806(5) 0.3603(3) 0.4682(4) 0.0306(13) Uani 1 1 d . . . . .
C21 C 0.5409(5) 0.3658(3) 0.5168(4) 0.0335(13) Uani 1 1 d . . . . .
C35 C 0.4911(6) 0.0853(4) 0.3738(4) 0.0548(18) Uani 1 1 d . . . . .
H35A H 0.450005 0.082991 0.306083 0.082 Uiso 1 1 calc R U . . .
H35B H 0.503000 0.037011 0.399692 0.082 Uiso 1 1 calc R U . . .
H35C H 0.574196 0.108760 0.385225 0.082 Uiso 1 1 calc R U . . .
C12 C 0.2355(5) 0.3716(3) 0.6245(4) 0.0341(14) Uani 1 1 d . . . . .
H12 H 0.317309 0.362805 0.666373 0.041 Uiso 1 1 calc R U . . .
C23 C 0.6652(5) 0.3285(4) 0.6936(4) 0.0419(15) Uani 1 1 d . . . . .
C17 C 0.3846(5) 0.3980(4) 0.3669(4) 0.0433(16) Uani 1 1 d . . . . .
H17 H 0.303074 0.393041 0.322977 0.052 Uiso 1 1 calc R U . . .
C8 C 0.1535(6) 0.2533(4) 0.2787(4) 0.0487(17) Uani 1 1 d . . . . .
H8 H 0.222945 0.223828 0.275787 0.058 Uiso 1 1 calc R U . . .
C1 C -0.0445(5) 0.3474(3) 0.2862(4) 0.0354(14) Uani 1 1 d . . . . .
C34 C 0.4065(5) 0.1279(4) 0.4213(4) 0.0412(15) Uani 1 1 d . . . . .
C30 C 0.4698(6) 0.2277(3) 0.6750(4) 0.0439(16) Uani 1 1 d . . . . .
H30 H 0.400947 0.195560 0.669521 0.053 Uiso 1 1 calc R U . . .
C6 C -0.0503(6) 0.3092(4) 0.2011(4) 0.0463(16) Uani 1 1 d . . . . .
C28 C 0.6706(6) 0.2781(3) 0.7687(4) 0.0428(16) Uani 1 1 d . . . . .
C29 C 0.5680(6) 0.2279(4) 0.7563(5) 0.0509(18) Uani 1 1 d . . . . .
H29 H 0.568190 0.194735 0.804608 0.061 Uiso 1 1 calc R U . . .
C15 C -0.0087(5) 0.3985(4) 0.5038(4) 0.0447(16) Uani 1 1 d . . . . .
H15 H -0.092402 0.406498 0.464315 0.054 Uiso 1 1 calc R U . . .
C14 C 0.0250(6) 0.4244(4) 0.5964(4) 0.0500(17) Uani 1 1 d . . . . .
H14 H -0.035565 0.450114 0.618518 0.060 Uiso 1 1 calc R U . . .
C27 C 0.7749(6) 0.2804(4) 0.8536(5) 0.059(2) Uani 1 1 d . . . . .
H27 H 0.778457 0.246065 0.901221 0.070 Uiso 1 1 calc R U . . .
C7 C 0.0530(6) 0.2617(4) 0.1994(4) 0.0546(19) Uani 1 1 d . . . . .
H7 H 0.051544 0.236429 0.143690 0.066 Uiso 1 1 calc R U . . .
C20 C 0.6281(6) 0.4140(4) 0.4945(5) 0.0514(18) Uani 1 1 d . . . . .
H20 H 0.711170 0.418701 0.536361 0.062 Uiso 1 1 calc R U . . .
C18 C 0.4714(6) 0.4483(4) 0.3491(5) 0.0545(18) Uani 1 1 d . . . . .
H18 H 0.446863 0.477600 0.294830 0.065 Uiso 1 1 calc R U . . .
C13 C 0.1482(5) 0.4124(4) 0.6564(4) 0.0448(16) Uani 1 1 d . . . . .
H13 H 0.172099 0.431701 0.717935 0.054 Uiso 1 1 calc R U . . .
C32 C 0.2349(6) 0.1175(4) 0.5099(4) 0.0450(16) Uani 1 1 d . . . . .
C2 C -0.1422(6) 0.3996(4) 0.2806(5) 0.060(2) Uani 1 1 d . . . . .
H2 H -0.138191 0.428697 0.333596 0.072 Uiso 1 1 calc R U . . .
C24 C 0.7605(6) 0.3848(5) 0.7142(5) 0.066(2) Uani 1 1 d . . . . .
H24 H 0.755627 0.422504 0.670630 0.080 Uiso 1 1 calc R U . . .
C33 C 0.3226(6) 0.0874(4) 0.4654(5) 0.0500(19) Uani 1 1 d . . . . .
C19 C 0.5948(7) 0.4549(4) 0.4122(5) 0.062(2) Uani 1 1 d . . . . .
H19 H 0.654795 0.486942 0.398931 0.075 Uiso 1 1 calc R U . . .
C4 C -0.2516(7) 0.3661(5) 0.1190(5) 0.069(2) Uani 1 1 d . . . . .
H4 H -0.323165 0.370499 0.065446 0.083 Uiso 1 1 calc R U . . .
C25 C 0.8596(6) 0.3837(5) 0.7981(6) 0.082(3) Uani 1 1 d . . . . .
H25 H 0.922700 0.419884 0.808722 0.098 Uiso 1 1 calc R U . . .
C3 C -0.2431(7) 0.4088(5) 0.1994(5) 0.075(2) Uani 1 1 d . . . . .
H3 H -0.306262 0.443811 0.197963 0.090 Uiso 1 1 calc R U . . .
C31 C 0.1590(6) 0.0632(4) 0.5524(6) 0.074(2) Uani 1 1 d . . . . .
H31A H 0.199123 0.058841 0.620049 0.111 Uiso 1 1 calc R U . . .
H31B H 0.159096 0.016667 0.522486 0.111 Uiso 1 1 calc R U . . .
H31C H 0.070923 0.079734 0.541406 0.111 Uiso 1 1 calc R U . . .
C5 C -0.1564(6) 0.3183(5) 0.1184(4) 0.063(2) Uani 1 1 d . . . . .
H5 H -0.160387 0.291397 0.063495 0.076 Uiso 1 1 calc R U . . .
C26 C 0.8695(7) 0.3310(5) 0.8672(5) 0.074(3) Uani 1 1 d . . . . .
H26 H 0.939772 0.330398 0.922008 0.088 Uiso 1 1 calc R U . . .
H33 H 0.330(6) 0.042(4) 0.455(4) 0.06(2) Uiso 1 1 d . . . . .

loop_
_atom_site_aniso_label
_atom_site_aniso_U_11
_atom_site_aniso_U_22
_atom_site_aniso_U_33
_atom_site_aniso_U_23
_atom_site_aniso_U_13
_atom_site_aniso_U_12
Ir1 0.02736(13) 0.03440(17) 0.02780(14) 0.00077(10) 0.00685(9) -0.00197(10)
O1 0.039(2) 0.040(3) 0.045(3) -0.003(2) 0.0138(19) 0.001(2)
O2 0.033(2) 0.042(3) 0.049(3) 0.007(2) 0.0099(18) -0.005(2)
N2 0.027(2) 0.044(3) 0.028(3) 0.000(2) 0.008(2) -0.003(2)
N1 0.031(2) 0.042(3) 0.027(3) -0.003(2) 0.006(2) 0.000(2)
C11 0.028(3) 0.030(4) 0.028(3) 0.003(2) 0.009(2) -0.008(2)
C16 0.036(3) 0.036(4) 0.037(3) 0.001(3) 0.014(3) 0.003(3)
C9 0.030(3) 0.038(4) 0.026(3) -0.001(3) 0.008(2) -0.005(3)
C22 0.027(3) 0.043(4) 0.040(3) -0.008(3) 0.016(2) 0.000(3)
C10 0.031(3) 0.031(4) 0.029(3) 0.001(3) 0.009(2) -0.004(3)
C21 0.036(3) 0.033(4) 0.038(3) -0.006(3) 0.020(3) -0.003(3)
C35 0.052(4) 0.051(5) 0.055(4) -0.007(4) 0.004(3) 0.014(3)
C12 0.035(3) 0.040(4) 0.027(3) 0.002(3) 0.007(2) -0.010(3)
C23 0.029(3) 0.056(5) 0.042(3) -0.012(3) 0.013(3) -0.003(3)
C17 0.045(3) 0.051(4) 0.039(4) 0.008(3) 0.019(3) 0.005(3)
C8 0.051(4) 0.060(5) 0.035(4) -0.011(3) 0.012(3) 0.014(3)
C1 0.034(3) 0.038(4) 0.032(3) -0.001(3) 0.004(2) -0.002(3)
C34 0.036(3) 0.041(4) 0.037(3) -0.004(3) -0.006(3) 0.008(3)
C30 0.040(3) 0.050(5) 0.039(4) 0.009(3) 0.007(3) -0.009(3)
C6 0.046(3) 0.057(5) 0.031(3) 0.002(3) 0.004(3) 0.001(3)
C28 0.037(3) 0.051(4) 0.039(4) -0.005(3) 0.008(3) 0.004(3)
C29 0.058(4) 0.054(5) 0.036(4) 0.011(3) 0.004(3) -0.002(4)
C15 0.039(3) 0.057(5) 0.040(4) -0.003(3) 0.012(3) 0.008(3)
C14 0.045(3) 0.063(5) 0.048(4) -0.003(3) 0.023(3) 0.005(3)
C27 0.044(4) 0.090(6) 0.033(4) -0.004(4) -0.005(3) 0.008(4)
C7 0.063(4) 0.070(5) 0.027(3) -0.013(3) 0.007(3) 0.004(4)
C20 0.038(3) 0.061(5) 0.056(4) 0.000(4) 0.015(3) -0.017(3)
C18 0.065(4) 0.051(5) 0.056(4) 0.017(3) 0.029(4) 0.013(4)
C13 0.055(4) 0.052(5) 0.032(3) -0.008(3) 0.018(3) -0.011(3)
C32 0.034(3) 0.045(5) 0.047(4) 0.007(3) -0.003(3) -0.008(3)
C2 0.060(4) 0.060(5) 0.046(4) -0.004(4) -0.010(3) 0.020(4)
C24 0.054(4) 0.092(6) 0.052(4) -0.003(4) 0.013(3) -0.024(4)
C33 0.055(4) 0.033(5) 0.057(4) -0.004(3) 0.006(3) 0.004(3)
C19 0.064(4) 0.058(5) 0.077(5) 0.006(4) 0.039(4) -0.011(4)
C4 0.069(5) 0.086(6) 0.035(4) 0.007(4) -0.014(3) 0.010(5)
C25 0.047(4) 0.129(9) 0.067(5) -0.034(6) 0.014(4) -0.037(5)
C3 0.069(5) 0.078(6) 0.064(5) 0.003(5) -0.004(4) 0.031(4)
C31 0.068(5) 0.059(6) 0.097(6) 0.019(5) 0.028(4) -0.015(4)
C5 0.059(4) 0.087(6) 0.036(4) 0.003(4) 0.002(3) 0.006(5)
C26 0.048(4) 0.125(8) 0.039(4) -0.020(5) -0.002(3) 0.001(5)

loop_
_atom_type_symbol
_atom_type_description
_atom_type_scat_dispersion_real
_atom_type_scat_dispersion_imag
_atom_type_scat_source
C C 0.0033 0.0016 'International Tables Vol C Tables 4.2.6.8 and 6.1.1.4'
H H 0.0000 0.0000 'International Tables Vol C Tables 4.2.6.8 and 6.1.1.4'
Ir Ir -1.4442 7.9887 'International Tables Vol C Tables 4.2.6.8 and 6.1.1.4'
N N 0.0061 0.0033 'International Tables Vol C Tables 4.2.6.8 and 6.1.1.4'
O O 0.0106 0.0060 'International Tables Vol C Tables 4.2.6.8 and 6.1.1.4'

loop_
_geom_angle_atom_site_label_1
_geom_angle_atom_site_label_2
_geom_angle_atom_site_label_3
_geom_angle
_geom_angle_site_symmetry_1
_geom_angle_site_symmetry_3
_geom_angle_publ_flag
O1 Ir1 O2 86.76(17) . . ?
N2 Ir1 O1 87.86(16) . . ?
N2 Ir1 O2 95.82(16) . . ?
N1 Ir1 O1 96.63(16) . . ?
N1 Ir1 O2 88.48(16) . . ?
N1 Ir1 N2 173.97(19) . . ?
C11 Ir1 O1 175.91(17) . . ?
C11 Ir1 O2 90.87(19) . . ?
C11 Ir1 N2 95.71(19) . . ?
C11 Ir1 N1 79.96(19) . . ?
C11 Ir1 C16 91.6(2) . . ?
C16 Ir1 O1 91.0(2) . . ?
C16 Ir1 O2 175.32(18) . . ?
C16 Ir1 N2 80.0(2) . . ?
C16 Ir1 N1 95.9(2) . . ?
C34 O1 Ir1 126.7(4) . . ?
C32 O2 Ir1 125.7(4) . . ?
C22 N2 Ir1 117.7(4) . . ?
C22 N2 C30 121.4(5) . . ?
C30 N2 Ir1 120.7(4) . . ?
C9 N1 Ir1 118.2(3) . . ?
C9 N1 C8 120.9(5) . . ?
C8 N1 Ir1 120.7(4) . . ?
C10 C11 Ir1 115.5(4) . . ?
C12 C11 Ir1 127.8(4) . . ?
C12 C11 C10 116.5(5) . . ?
C21 C16 Ir1 115.0(4) . . ?
C17 C16 Ir1 127.5(4) . . ?
C17 C16 C21 117.3(5) . . ?
N1 C9 C10 112.0(4) . . ?
N1 C9 C1 119.6(5) . . ?
C1 C9 C10 128.3(5) . . ?
N2 C22 C21 112.6(5) . . ?
N2 C22 C23 118.6(5) . . ?
C23 C22 C21 128.8(5) . . ?
C11 C10 C9 113.6(5) . . ?
C15 C10 C11 119.2(5) . . ?
C15 C10 C9 127.1(5) . . ?
C16 C21 C22 114.0(5) . . ?
C20 C21 C16 119.2(5) . . ?
C20 C21 C22 126.9(5) . . ?
H35A C35 H35B 109.5 . . ?
H35A C35 H35C 109.5 . . ?
H35B C35 H35C 109.5 . . ?
C34 C35 H35A 109.5 . . ?
C34 C35 H35B 109.5 . . ?
C34 C35 H35C 109.5 . . ?
C11 C12 H12 118.5 . . ?
C13 C12 C11 123.0(5) . . ?
C13 C12 H12 118.5 . . ?
C28 C23 C22 119.3(5) . . ?
C28 C23 C24 116.2(5) . . ?
C24 C23 C22 124.4(6) . . ?
C16 C17 H17 119.0 . . ?
C18 C17 C16 121.9(6) . . ?
C18 C17 H17 119.0 . . ?
N1 C8 H8 119.0 . . ?
C7 C8 N1 122.0(6) . . ?
C7 C8 H8 119.0 . . ?
C6 C1 C9 118.6(5) . . ?
C2 C1 C9 125.3(5) . . ?
C2 C1 C6 116.1(5) . . ?
O1 C34 C35 116.2(6) . . ?
O1 C34 C33 126.3(6) . . ?
C33 C34 C35 117.5(6) . . ?
N2 C30 H30 118.9 . . ?
C29 C30 N2 122.2(6) . . ?
C29 C30 H30 118.9 . . ?
C1 C6 C7 118.8(5) . . ?
C1 C6 C5 121.1(6) . . ?
C5 C6 C7 120.2(6) . . ?
C29 C28 C23 117.9(5) . . ?
C29 C28 C27 121.9(6) . . ?
C27 C28 C23 120.2(6) . . ?
C30 C29 C28 120.3(6) . . ?
C30 C29 H29 119.8 . . ?
C28 C29 H29 119.8 . . ?
C10 C15 H15 119.4 . . ?
C14 C15 C10 121.1(5) . . ?
C14 C15 H15 119.4 . . ?
C15 C14 H14 119.8 . . ?
C15 C14 C13 120.3(6) . . ?
C13 C14 H14 119.8 . . ?
C28 C27 H27 119.2 . . ?
C26 C27 C28 121.7(7) . . ?
C26 C27 H27 119.2 . . ?
C8 C7 C6 119.7(6) . . ?
C8 C7 H7 120.1 . . ?
C6 C7 H7 120.1 . . ?
C21 C20 H20 119.1 . . ?
C19 C20 C21 121.8(6) . . ?
C19 C20 H20 119.1 . . ?
C17 C18 H18 120.1 . . ?
C17 C18 C19 119.9(6) . . ?
C19 C18 H18 120.1 . . ?
C12 C13 C14 119.5(5) . . ?
C12 C13 H13 120.2 . . ?
C14 C13 H13 120.2 . . ?
O2 C32 C33 128.9(6) . . ?
O2 C32 C31 115.6(6) . . ?
C33 C32 C31 115.5(7) . . ?
C1 C2 H2 119.0 . . ?
C3 C2 C1 122.0(6) . . ?
C3 C2 H2 119.0 . . ?
C23 C24 H24 119.9 . . ?
C25 C24 C23 120.2(7) . . ?
C25 C24 H24 119.9 . . ?
C34 C33 H33 110(5) . . ?
C32 C33 C34 125.5(7) . . ?
C32 C33 H33 125(5) . . ?
C20 C19 C18 119.7(6) . . ?
C20 C19 H19 120.2 . . ?
C18 C19 H19 120.2 . . ?
C3 C4 H4 119.9 . . ?
C5 C4 H4 119.9 . . ?
C5 C4 C3 120.2(6) . . ?
C24 C25 H25 118.6 . . ?
C24 C25 C26 122.7(7) . . ?
C26 C25 H25 118.6 . . ?
C2 C3 C4 120.3(7) . . ?
C2 C3 H3 119.8 . . ?
C4 C3 H3 119.8 . . ?
C32 C31 H31A 109.5 . . ?
C32 C31 H31B 109.5 . . ?
C32 C31 H31C 109.5 . . ?
H31A C31 H31B 109.5 . . ?
H31A C31 H31C 109.5 . . ?
H31B C31 H31C 109.5 . . ?
C6 C5 H5 120.0 . . ?
C4 C5 C6 120.0(7) . . ?
C4 C5 H5 120.0 . . ?
C27 C26 C25 118.5(6) . . ?
C27 C26 H26 120.7 . . ?
C25 C26 H26 120.7 . . ?

loop_
_geom_bond_atom_site_label_1
_geom_bond_atom_site_label_2
_geom_bond_distance
_geom_bond_site_symmetry_2
_geom_bond_publ_flag
Ir1 O1 2.166(4) . ?
Ir1 O2 2.167(4) . ?
Ir1 N2 2.038(4) . ?
Ir1 N1 2.034(4) . ?
Ir1 C11 1.971(5) . ?
Ir1 C16 1.978(6) . ?
O1 C34 1.255(7) . ?
O2 C32 1.244(8) . ?
N2 C22 1.342(7) . ?
N2 C30 1.375(7) . ?
N1 C9 1.349(7) . ?
N1 C8 1.368(7) . ?
C11 C10 1.444(6) . ?
C11 C12 1.397(7) . ?
C16 C21 1.436(7) . ?
C16 C17 1.397(8) . ?
C9 C10 1.480(7) . ?
C9 C1 1.431(7) . ?
C22 C21 1.473(8) . ?
C22 C23 1.446(7) . ?
C10 C15 1.396(7) . ?
C21 C20 1.391(8) . ?
C35 H35A 0.9600 . ?
C35 H35B 0.9600 . ?
C35 H35C 0.9600 . ?
C35 C34 1.503(8) . ?
C12 H12 0.9300 . ?
C12 C13 1.375(8) . ?
C23 C28 1.422(9) . ?
C23 C24 1.425(9) . ?
C17 H17 0.9300 . ?
C17 C18 1.386(8) . ?
C8 H8 0.9300 . ?
C8 C7 1.347(8) . ?
C1 C6 1.409(8) . ?
C1 C2 1.404(8) . ?
C34 C33 1.447(9) . ?
C30 H30 0.9300 . ?
C30 C29 1.344(8) . ?
C6 C7 1.415(9) . ?
C6 C5 1.413(8) . ?
C28 C29 1.406(8) . ?
C28 C27 1.414(8) . ?
C29 H29 0.9300 . ?
C15 H15 0.9300 . ?
C15 C14 1.377(8) . ?
C14 H14 0.9300 . ?
C14 C13 1.379(8) . ?
C27 H27 0.9300 . ?
C27 C26 1.348(10) . ?
C7 H7 0.9300 . ?
C20 H20 0.9300 . ?
C20 C19 1.373(9) . ?
C18 H18 0.9300 . ?
C18 C19 1.386(9) . ?
C13 H13 0.9300 . ?
C32 C33 1.396(9) . ?
C32 C31 1.524(9) . ?
C2 H2 0.9300 . ?
C2 C3 1.369(9) . ?
C24 H24 0.9300 . ?
C24 C25 1.375(9) . ?
C33 H33 0.86(7) . ?
C19 H19 0.9300 . ?
C4 H4 0.9300 . ?
C4 C3 1.390(10) . ?
C4 C5 1.347(10) . ?
C25 H25 0.9300 . ?
C25 C26 1.379(11) . ?
C3 H3 0.9300 . ?
C31 H31A 0.9600 . ?
C31 H31B 0.9600 . ?
C31 H31C 0.9600 . ?
C5 H5 0.9300 . ?
C26 H26 0.9300 . ?

loop_
_geom_torsion_atom_site_label_1
_geom_torsion_atom_site_label_2
_geom_torsion_atom_site_label_3
_geom_torsion_atom_site_label_4
_geom_torsion
_geom_torsion_site_symmetry_1
_geom_torsion_site_symmetry_2
_geom_torsion_site_symmetry_3
_geom_torsion_site_symmetry_4
_geom_torsion_publ_flag
Ir1 O1 C34 C35 -178.6(3) . . . . ?
Ir1 O1 C34 C33 2.2(8) . . . . ?
Ir1 O2 C32 C33 -1.9(9) . . . . ?
Ir1 O2 C32 C31 175.6(4) . . . . ?
Ir1 N2 C22 C21 -6.1(6) . . . . ?
Ir1 N2 C22 C23 173.3(4) . . . . ?
Ir1 N2 C30 C29 -177.1(5) . . . . ?
Ir1 N1 C9 C10 -5.4(6) . . . . ?
Ir1 N1 C9 C1 174.0(4) . . . . ?
Ir1 N1 C8 C7 -178.7(5) . . . . ?
Ir1 C11 C10 C9 -8.3(6) . . . . ?
Ir1 C11 C10 C15 169.5(4) . . . . ?
Ir1 C11 C12 C13 -172.2(4) . . . . ?
Ir1 C16 C21 C22 -9.1(6) . . . . ?
Ir1 C16 C21 C20 171.2(4) . . . . ?
Ir1 C16 C17 C18 -173.8(5) . . . . ?
O1 C34 C33 C32 1.3(9) . . . . ?
O2 C32 C33 C34 -1.5(10) . . . . ?
N2 C22 C21 C16 9.7(7) . . . . ?
N2 C22 C21 C20 -170.6(6) . . . . ?
N2 C22 C23 C28 4.8(8) . . . . ?
N2 C22 C23 C24 -171.0(6) . . . . ?
N2 C30 C29 C28 2.9(10) . . . . ?
N1 C9 C10 C11 8.6(7) . . . . ?
N1 C9 C10 C15 -168.9(5) . . . . ?
N1 C9 C1 C6 6.2(8) . . . . ?
N1 C9 C1 C2 -172.1(6) . . . . ?
N1 C8 C7 C6 3.1(11) . . . . ?
C11 C10 C15 C14 5.1(9) . . . . ?
C11 C12 C13 C14 1.8(9) . . . . ?
C16 C21 C20 C19 4.4(10) . . . . ?
C16 C17 C18 C19 2.1(10) . . . . ?
C9 N1 C8 C7 -2.3(10) . . . . ?
C9 C10 C15 C14 -177.4(6) . . . . ?
C9 C1 C6 C7 -5.3(9) . . . . ?
C9 C1 C6 C5 175.4(6) . . . . ?
C9 C1 C2 C3 -176.6(7) . . . . ?
C22 N2 C30 C29 -2.9(9) . . . . ?
C22 C21 C20 C19 -175.3(6) . . . . ?
C22 C23 C28 C29 -4.8(9) . . . . ?
C22 C23 C28 C27 176.8(5) . . . . ?
C22 C23 C24 C25 -176.7(6) . . . . ?
C10 C11 C12 C13 2.5(8) . . . . ?
C10 C9 C1 C6 -174.6(6) . . . . ?
C10 C9 C1 C2 7.1(10) . . . . ?
C10 C15 C14 C13 -0.7(10) . . . . ?
C21 C16 C17 C18 2.1(9) . . . . ?
C21 C22 C23 C28 -175.9(6) . . . . ?
C21 C22 C23 C24 8.3(10) . . . . ?
C21 C20 C19 C18 -0.2(11) . . . . ?
C35 C34 C33 C32 -177.9(6) . . . . ?
C12 C11 C10 C9 176.3(5) . . . . ?
C12 C11 C10 C15 -5.9(8) . . . . ?
C23 C22 C21 C16 -169.6(5) . . . . ?
C23 C22 C21 C20 10.1(10) . . . . ?
C23 C28 C29 C30 1.0(10) . . . . ?
C23 C28 C27 C26 1.9(10) . . . . ?
C23 C24 C25 C26 -2.6(12) . . . . ?
C17 C16 C21 C22 174.5(5) . . . . ?
C17 C16 C21 C20 -5.3(8) . . . . ?
C17 C18 C19 C20 -3.1(10) . . . . ?
C8 N1 C9 C10 178.2(5) . . . . ?
C8 N1 C9 C1 -2.5(8) . . . . ?
C1 C9 C10 C11 -170.6(5) . . . . ?
C1 C9 C10 C15 11.8(10) . . . . ?
C1 C6 C7 C8 0.8(10) . . . . ?
C1 C6 C5 C4 2.4(11) . . . . ?
C1 C2 C3 C4 -0.1(13) . . . . ?
C30 N2 C22 C21 179.6(5) . . . . ?
C30 N2 C22 C23 -1.1(8) . . . . ?
C6 C1 C2 C3 5.0(10) . . . . ?
C28 C23 C24 C25 7.4(10) . . . . ?
C28 C27 C26 C25 3.2(12) . . . . ?
C29 C28 C27 C26 -176.5(7) . . . . ?
C15 C14 C13 C12 -2.8(10) . . . . ?
C27 C28 C29 C30 179.4(6) . . . . ?
C7 C6 C5 C4 -176.9(7) . . . . ?
C2 C1 C6 C7 173.2(6) . . . . ?
C2 C1 C6 C5 -6.1(10) . . . . ?
C24 C23 C28 C29 171.4(6) . . . . ?
C24 C23 C28 C27 -7.1(9) . . . . ?
C24 C25 C26 C27 -2.9(13) . . . . ?
C3 C4 C5 C6 2.8(12) . . . . ?
C31 C32 C33 C34 -179.0(6) . . . . ?
C5 C6 C7 C8 -179.9(7) . . . . ?
C5 C4 C3 C2 -4.0(13) . . . . ?
